data_1514499
loop_
_publ_author_name
'Wang, Jun-Hao'
'Li, Mian'
'Li, Dan'

_publ_section_title
;
 A dynamic, luminescent and entangled MOF as a qualitative sensor for
 volatile organic solvents and a quantitative monitor for acetonitrile
 vapour
;
_journal_issue 4
_journal_name_full 'Chemical Science'
_journal_page_first 1793
_journal_paper_doi 10.1039/c3sc00016h
_journal_volume 4
_journal_year 2013
_chemical_formula_sum 'C24 H29 Cu3 N8 O2'
_chemical_formula_weight 652.17
_chemical_name_systematic
;
?
;
_space_group_IT_number 2
_symmetry_cell_setting triclinic
_symmetry_space_group_name_Hall '-P 1'
_symmetry_space_group_name_H-M 'P -1'
_atom_sites_solution_hydrogens geom
_atom_sites_solution_primary direct
_atom_sites_solution_secondary difmap
_audit_creation_method SHELXL-97
_cell_angle_alpha 64.295(6)
_cell_angle_beta 89.824(5)
_cell_angle_gamma 110.147(6)
_cell_formula_units_Z 2
_cell_length_a 11.4723(7)
_cell_length_b 11.4569(7)
_cell_length_c 13.1199(8)
_cell_measurement_reflns_used 4541
_cell_measurement_temperature 298(2)
_cell_measurement_theta_max 29.4730
_cell_measurement_theta_min 2.8191
_cell_volume 1434.83(19)
_computing_structure_refinement 'SHELXL-97 (Sheldrick, 1997)'
_computing_structure_solution 'SHELXS-97 (Sheldrick, 1990)'
_diffrn_ambient_temperature 298(2)
_diffrn_measured_fraction_theta_full 0.999
_diffrn_measured_fraction_theta_max 0.999
_diffrn_radiation_monochromator graphite
_diffrn_radiation_source 'fine-focus sealed tube'
_diffrn_radiation_type MoK\a
_diffrn_radiation_wavelength 0.71073
_diffrn_reflns_av_R_equivalents 0.0219
_diffrn_reflns_av_sigmaI/netI 0.0345
_diffrn_reflns_limit_h_max 13
_diffrn_reflns_limit_h_min -13
_diffrn_reflns_limit_k_max 13
_diffrn_reflns_limit_k_min -11
_diffrn_reflns_limit_l_max 15
_diffrn_reflns_limit_l_min -15
_diffrn_reflns_number 10456
_diffrn_reflns_theta_full 25.00
_diffrn_reflns_theta_max 25.00
_diffrn_reflns_theta_min 2.82
_exptl_absorpt_coefficient_mu 2.238
_exptl_absorpt_correction_T_max 0.8072
_exptl_absorpt_correction_T_min 0.5438
_exptl_absorpt_correction_type multi-scan
_exptl_crystal_density_diffrn 1.510
_exptl_crystal_density_method 'not measured'
_exptl_crystal_F_000 664
_exptl_crystal_size_max 0.31
_exptl_crystal_size_mid 0.29
_exptl_crystal_size_min 0.10
_refine_diff_density_max 0.699
_refine_diff_density_min -0.424
_refine_diff_density_rms 0.067
_refine_ls_extinction_method none
_refine_ls_goodness_of_fit_ref 1.037
_refine_ls_hydrogen_treatment constr
_refine_ls_matrix_type full
_refine_ls_number_parameters 338
_refine_ls_number_reflns 5056
_refine_ls_number_restraints 10
_refine_ls_restrained_S_all 1.045
_refine_ls_R_factor_all 0.0501
_refine_ls_R_factor_gt 0.0372
_refine_ls_shift/su_max 0.042
_refine_ls_shift/su_mean 0.002
_refine_ls_structure_factor_coef Fsqd
_refine_ls_weighting_details 'calc w=1/[\s^2^(Fo^2^)+(0.0658P)^2^+0.1426P] where P=(Fo^2^+2Fc^2^)/3'
_refine_ls_weighting_scheme calc
_refine_ls_wR_factor_gt 0.1030
_refine_ls_wR_factor_ref 0.1144
_reflns_number_gt 4055
_reflns_number_total 5056
_reflns_threshold_expression >2sigma(I)
_cod_data_source_file c3sc00016h.txt
_cod_data_source_block Cu-THF
_cod_original_cell_volume 1434.82(15)
_cod_original_sg_symbol_H-M p-1
_cod_database_code 1514499

loop_
_symmetry_equiv_pos_as_xyz
'x, y, z'
'-x, -y, -z'

loop_
_atom_site_label
_atom_site_type_symbol
_atom_site_fract_x
_atom_site_fract_y
_atom_site_fract_z
_atom_site_U_iso_or_equiv
_atom_site_adp_type
_atom_site_occupancy
_atom_site_symmetry_multiplicity
_atom_site_calc_flag
_atom_site_refinement_flags
O1 O 1.1509(5) -0.2237(5) 0.8757(3) 0.352(3) Uani 1 1 d .
N1 N 0.78041(15) 0.76990(15) 0.10310(12) 0.0541(5) Uani 1 1 d .
C1 C 0.5973(3) 0.4840(3) 0.3816(2) 0.1022(12) Uani 1 1 d .
H1A H 0.6607 0.4449 0.4010 0.153 Uiso 1 1 calc R
H1B H 0.5215 0.4154 0.3796 0.153 Uiso 1 1 calc R
H1C H 0.5799 0.5103 0.4384 0.153 Uiso 1 1 calc R
Cu1 Cu 0.12028(2) 1.17083(2) 0.591077(17) 0.04936(7) Uani 1 1 d .
O2 O 1.2498(4) -0.3475(4) 0.9624(4) 0.573(6) Uani 1 1 d D
N2 N 0.75726(16) 0.65518(16) 0.20503(12) 0.0586(5) Uani 1 1 d .
H2 H 0.8099 0.6151 0.2281 0.070 Uiso 1 1 calc R
C2 C 0.6435(2) 0.6106(2) 0.26627(16) 0.0616(6) Uani 1 1 d .
Cu2 Cu -0.04955(2) 0.86103(2) 1.004737(18) 0.05659(8) Uani 1 1 d .
N3 N 0.34412(14) 0.78515(13) 0.31273(11) 0.0443(4) Uani 1 1 d .
C3 C 0.58778(19) 0.69935(19) 0.20138(15) 0.0582(6) Uani 1 1 d .
Cu3 Cu 0.18393(2) 0.64504(2) 1.295807(17) 0.04615(7) Uani 1 1 d .
N4 N 0.12711(15) 0.90003(14) 0.63048(13) 0.0537(5) Uani 1 1 d .
H4 H 0.1051 0.8710 0.7027 0.064 Uiso 1 1 calc R
C4 C 0.6767(2) 0.79754(19) 0.10029(17) 0.0582(6) Uani 1 1 d .
N5 N 0.15077(15) 1.03225(14) 0.54874(12) 0.0484(4) Uani 1 1 d .
C5 C 0.6676(3) 0.9214(2) -0.0011(2) 0.0958(11) Uani 1 1 d .
H5A H 0.7141 1.0056 0.0040 0.144 Uiso 1 1 calc R
H5B H 0.5807 0.9100 -0.0011 0.144 Uiso 1 1 calc R
H5C H 0.7022 0.9278 -0.0709 0.144 Uiso 1 1 calc R
C6 C 0.4608(2) 0.6967(2) 0.23284(18) 0.0709(7) Uani 1 1 d .
H6A H 0.4067 0.6008 0.2860 0.085 Uiso 1 1 calc R
H6B H 0.4240 0.7243 0.1639 0.085 Uiso 1 1 calc R
N6 N 0.05570(18) 1.05242(16) 0.75345(12) 0.0614(5) Uani 1 1 d .
C7 C 0.45985(18) 0.78941(18) 0.28651(15) 0.0532(6) Uani 1 1 d .
N7 N 0.03235(16) 0.74494(16) 1.11408(13) 0.0590(5) Uani 1 1 d .
C8 C 0.5648(2) 0.8695(2) 0.3096(2) 0.0841(8) Uani 1 1 d .
H8 H 0.6437 0.8708 0.2913 0.101 Uiso 1 1 calc R
N8 N 0.16642(18) 0.46710(16) 1.41946(14) 0.0651(6) Uani 1 1 d .
C9 C 0.5518(2) 0.9487(2) 0.3604(2) 0.0989(8) Uani 1 1 d .
H9 H 0.6221 1.0034 0.3772 0.119 Uiso 1 1 calc R
C10 C 0.4350(2) 0.9461(2) 0.3859(2) 0.0845(7) Uani 1 1 d .
H10 H 0.4254 0.9999 0.4192 0.101 Uiso 1 1 calc R
C11 C 0.33179(19) 0.86310(18) 0.36168(16) 0.0566(6) Uani 1 1 d .
C12 C 0.1995(2) 0.8548(2) 0.38385(18) 0.0743(6) Uani 1 1 d .
H12A H 0.1802 0.9123 0.3116 0.089 Uiso 1 1 calc R
H12B H 0.1415 0.7587 0.4098 0.089 Uiso 1 1 calc R
C13 C 0.1235(3) 0.6676(2) 0.6613(2) 0.0937(10) Uani 1 1 d .
H13A H 0.1658 0.6602 0.7255 0.141 Uiso 1 1 calc R
H13B H 0.1579 0.6351 0.6169 0.141 Uiso 1 1 calc R
H13C H 0.0350 0.6113 0.6889 0.141 Uiso 1 1 calc R
C14 C 0.1418(2) 0.81948(19) 0.58654(18) 0.0602(6) Uani 1 1 d .
C15 C 0.17551(18) 0.90046(18) 0.47059(17) 0.0572(6) Uani 1 1 d .
C16 C 0.18030(18) 1.03329(18) 0.44991(15) 0.0504(5) Uani 1 1 d .
C17 C 0.2139(2) 1.1638(2) 0.33917(16) 0.0749(8) Uani 1 1 d .
H17A H 0.1932 1.2318 0.3511 0.112 Uiso 1 1 calc R
H17B H 0.1676 1.1430 0.2843 0.112 Uiso 1 1 calc R
H17C H 0.3028 1.2008 0.3106 0.112 Uiso 1 1 calc R
C18 C 0.0145(2) 0.98338(19) 0.84877(15) 0.0556(6) Uani 1 1 d .
C19 C 0.09003(18) 0.70382(17) 1.18121(14) 0.0467(5) Uani 1 1 d .
C20 C 0.1515(2) 0.35645(18) 1.48797(15) 0.0536(6) Uani 1 1 d .
C21 C 1.1990(4) -0.5028(5) 1.0364(6) 0.401(7) Uani 1 1 d D
H21A H 1.1516 -0.5299 1.1098 0.482 Uiso 1 1 calc R
H21B H 1.1459 -0.5518 0.9986 0.482 Uiso 1 1 calc R
C22 C 1.3157(4) -0.5293(5) 1.0502(4) 0.406(9) Uani 1 1 d D
H22A H 1.3017 -0.6217 1.0585 0.488 Uiso 1 1 calc R
H22B H 1.3457 -0.5238 1.1177 0.488 Uiso 1 1 calc R
C23 C 1.4079(4) -0.4200(6) 0.9455(5) 0.471(10) Uani 1 1 d D
H23A H 1.4807 -0.3641 0.9645 0.565 Uiso 1 1 calc R
H23B H 1.4362 -0.4618 0.9051 0.565 Uiso 1 1 calc R
C24 C 1.3431(5) -0.3344(5) 0.8756(3) 0.384(7) Uani 1 1 d D
H24A H 1.3016 -0.3698 0.8247 0.461 Uiso 1 1 calc R
H24B H 1.4008 -0.2377 0.8301 0.461 Uiso 1 1 calc R

loop_
_atom_site_aniso_label
_atom_site_aniso_U_11
_atom_site_aniso_U_22
_atom_site_aniso_U_33
_atom_site_aniso_U_23
_atom_site_aniso_U_13
_atom_site_aniso_U_12
O1 0.485(6) 0.452(5) 0.163(3) -0.084(3) -0.029(4) 0.305(4)
N1 0.0442(8) 0.0600(7) 0.0549(7) -0.0187(5) -0.0031(6) 0.0270(6)
C1 0.0756(18) 0.1190(19) 0.0665(13) -0.0127(12) 0.0183(13) 0.0265(15)
Cu1 0.05328(13) 0.04326(9) 0.04509(9) -0.01346(7) -0.00381(9) 0.02055(9)
O2 0.919(14) 0.444(6) 0.380(7) -0.135(5) 0.089(9) 0.363(8)
N2 0.0422(8) 0.0724(8) 0.0514(7) -0.0160(6) 0.0027(7) 0.0278(7)
C2 0.0455(11) 0.0806(10) 0.0578(9) -0.0325(7) 0.0009(8) 0.0226(9)
Cu2 0.04592(13) 0.06487(12) 0.04149(10) -0.00960(8) -0.00290(9) 0.02152(10)
N3 0.0286(7) 0.0481(6) 0.0585(6) -0.0265(5) -0.0065(6) 0.0148(5)
C3 0.0380(10) 0.0726(8) 0.0765(9) -0.0464(7) -0.0051(8) 0.0196(8)
Cu3 0.03923(12) 0.04349(9) 0.05411(10) -0.01941(7) -0.01281(9) 0.01819(8)
N4 0.0463(9) 0.0410(6) 0.0617(8) -0.0171(5) 0.0018(7) 0.0121(6)
C4 0.0420(11) 0.0623(8) 0.0774(10) -0.0354(7) -0.0152(9) 0.0240(8)
N5 0.0430(8) 0.0440(6) 0.0531(7) -0.0190(5) 0.0005(6) 0.0156(6)
C5 0.0661(15) 0.0752(13) 0.1203(19) -0.0167(13) -0.0207(14) 0.0361(11)
C6 0.0352(11) 0.0898(9) 0.1107(11) -0.0699(8) -0.0070(9) 0.0190(9)
N6 0.0708(11) 0.0615(7) 0.0433(7) -0.0159(5) -0.0017(7) 0.0269(7)
C7 0.0300(9) 0.0626(8) 0.0759(9) -0.0406(6) -0.0090(8) 0.0165(7)
N7 0.0492(9) 0.0699(8) 0.0515(7) -0.0168(6) -0.0096(7) 0.0306(7)
C8 0.0292(11) 0.1208(12) 0.1308(13) -0.0874(9) -0.0090(10) 0.0221(10)
N8 0.0613(11) 0.0476(7) 0.0702(9) -0.0152(6) -0.0209(8) 0.0188(7)
C9 0.0363(13) 0.1432(12) 0.1696(13) -0.1272(9) -0.0250(11) 0.0212(11)
C10 0.0417(12) 0.1183(10) 0.1421(11) -0.1042(8) -0.0205(10) 0.0275(10)
C11 0.0334(10) 0.0686(8) 0.0855(9) -0.0508(7) -0.0125(8) 0.0196(7)
C12 0.0438(11) 0.0995(9) 0.1219(11) -0.0830(7) -0.0224(9) 0.0328(9)
C13 0.0850(17) 0.0600(10) 0.1457(18) -0.0506(11) -0.0408(15) 0.0346(11)
C14 0.0369(10) 0.0503(8) 0.0958(11) -0.0362(8) -0.0170(9) 0.0164(8)
C15 0.0315(10) 0.0690(8) 0.0907(9) -0.0524(6) -0.0126(8) 0.0207(7)
C16 0.0362(10) 0.0582(8) 0.0597(8) -0.0304(6) -0.0031(7) 0.0174(7)
C17 0.0764(16) 0.0810(11) 0.0597(10) -0.0306(8) 0.0013(10) 0.0243(11)
C18 0.0505(11) 0.0611(9) 0.0496(8) -0.0171(7) -0.0066(8) 0.0264(8)
C19 0.0385(10) 0.0423(7) 0.0523(8) -0.0161(6) -0.0052(7) 0.0152(7)
C20 0.0551(12) 0.0471(8) 0.0531(8) -0.0182(6) -0.0109(8) 0.0202(8)
C21 0.308(10) 0.259(7) 0.610(15) -0.168(8) -0.023(11) 0.124(7)
C22 0.528(19) 0.300(10) 0.164(5) -0.038(6) -0.032(8) -0.003(12)
C23 0.459(17) 0.381(14) 0.252(9) 0.016(9) -0.094(10) 0.015(13)
C24 0.668(18) 0.318(7) 0.173(5) -0.108(5) -0.041(8) 0.203(10)

loop_
_atom_type_symbol
_atom_type_description
_atom_type_scat_dispersion_real
_atom_type_scat_dispersion_imag
_atom_type_scat_source
C C 0.0033 0.0016 'International Tables Vol C Tables 4.2.6.8 and 6.1.1.4'
H H 0.0000 0.0000 'International Tables Vol C Tables 4.2.6.8 and 6.1.1.4'
N N 0.0061 0.0033 'International Tables Vol C Tables 4.2.6.8 and 6.1.1.4'
O O 0.0106 0.0060 'International Tables Vol C Tables 4.2.6.8 and 6.1.1.4'
Cu Cu 0.3201 1.2651 'International Tables Vol C Tables 4.2.6.8 and 6.1.1.4'

loop_
_geom_angle_atom_site_label_1
_geom_angle_atom_site_label_2
_geom_angle_atom_site_label_3
_geom_angle
_geom_angle_site_symmetry_1
_geom_angle_site_symmetry_3
C4 N1 N2 104.84(14) . .
C4 N1 Cu2 136.35(11) . 1_654
N2 N1 Cu2 118.60(14) . 1_654
C2 C1 H1A 109.5 . .
C2 C1 H1B 109.5 . .
H1A C1 H1B 109.5 . .
C2 C1 H1C 109.5 . .
H1A C1 H1C 109.5 . .
H1B C1 H1C 109.5 . .
C20 Cu1 N6 135.46(9) 1_564 .
C20 Cu1 N5 124.70(8) 1_564 .
N6 Cu1 N5 99.84(7) . .
C24 O2 C21 99.4(4) . .
C2 N2 N1 112.66(18) . .
C2 N2 H2 123.7 . .
N1 N2 H2 123.7 . .
N2 C2 C3 106.53(15) . .
N2 C2 C1 121.9(2) . .
C3 C2 C1 131.6(2) . .
C18 Cu2 N7 126.07(9) . .
C18 Cu2 N1 134.42(8) . 1_456
N7 Cu2 N1 97.97(6) . 1_456
C18 Cu2 Cu2 76.39(7) . 2_577
N7 Cu2 Cu2 108.01(6) . 2_577
N1 Cu2 Cu2 102.95(5) 1_456 2_577
C11 N3 C7 119.24(17) . .
C11 N3 Cu3 119.34(13) . 1_554
C7 N3 Cu3 121.07(14) . 1_554
C2 C3 C4 105.44(19) . .
C2 C3 C6 127.54(16) . .
C4 C3 C6 126.98(19) . .
C19 Cu3 N8 134.29(8) . .
C19 Cu3 N3 122.02(6) . 1_556
N8 Cu3 N3 103.67(7) . 1_556
C14 N4 N5 112.38(15) . .
C14 N4 H4 123.8 . .
N5 N4 H4 123.8 . .
N1 C4 C3 110.52(17) . .
N1 C4 C5 120.54(18) . .
C3 C4 C5 128.9(2) . .
C16 N5 N4 104.90(16) . .
C16 N5 Cu1 134.50(12) . .
N4 N5 Cu1 120.23(12) . .
C4 C5 H5A 109.5 . .
C4 C5 H5B 109.5 . .
H5A C5 H5B 109.5 . .
C4 C5 H5C 109.5 . .
H5A C5 H5C 109.5 . .
H5B C5 H5C 109.5 . .
C3 C6 C7 115.75(18) . .
C3 C6 H6A 108.3 . .
C7 C6 H6A 108.3 . .
C3 C6 H6B 108.3 . .
C7 C6 H6B 108.3 . .
H6A C6 H6B 107.4 . .
C18 N6 Cu1 178.0(2) . .
N3 C7 C8 121.7(2) . .
N3 C7 C6 114.05(17) . .
C8 C7 C6 124.3(2) . .
C19 N7 Cu2 164.53(18) . .
C7 C8 C9 119.0(2) . .
C7 C8 H8 120.5 . .
C9 C8 H8 120.5 . .
C20 N8 Cu3 174.66(19) . .
C10 C9 C8 119.6(2) . .
C10 C9 H9 120.2 . .
C8 C9 H9 120.2 . .
C9 C10 C11 119.4(2) . .
C9 C10 H10 120.3 . .
C11 C10 H10 120.3 . .
N3 C11 C10 121.1(2) . .
N3 C11 C12 115.13(18) . .
C10 C11 C12 123.8(2) . .
C15 C12 C11 115.56(19) . .
C15 C12 H12A 108.4 . .
C11 C12 H12A 108.4 . .
C15 C12 H12B 108.4 . .
C11 C12 H12B 108.4 . .
H12A C12 H12B 107.5 . .
C14 C13 H13A 109.5 . .
C14 C13 H13B 109.5 . .
H13A C13 H13B 109.5 . .
C14 C13 H13C 109.5 . .
H13A C13 H13C 109.5 . .
H13B C13 H13C 109.5 . .
N4 C14 C15 106.99(17) . .
N4 C14 C13 122.3(2) . .
C15 C14 C13 130.7(2) . .
C14 C15 C16 105.53(19) . .
C14 C15 C12 126.61(19) . .
C16 C15 C12 127.85(16) . .
N5 C16 C15 110.19(15) . .
N5 C16 C17 120.48(19) . .
C15 C16 C17 129.3(2) . .
C16 C17 H17A 109.5 . .
C16 C17 H17B 109.5 . .
H17A C17 H17B 109.5 . .
C16 C17 H17C 109.5 . .
H17A C17 H17C 109.5 . .
H17B C17 H17C 109.5 . .
N6 C18 Cu2 176.1(2) . .
N7 C19 Cu3 175.8(2) . .
N8 C20 Cu1 175.1(2) . 1_546
C22 C21 O2 101.3(3) . .
C22 C21 H21A 111.5 . .
O2 C21 H21A 111.5 . .
C22 C21 H21B 111.5 . .
O2 C21 H21B 111.5 . .
H21A C21 H21B 109.3 . .
C21 C22 C23 106.0(4) . .
C21 C22 H22A 110.5 . .
C23 C22 H22A 110.5 . .
C21 C22 H22B 110.5 . .
C23 C22 H22B 110.5 . .
H22A C22 H22B 108.7 . .
C24 C23 C22 106.0(4) . .
C24 C23 H23A 110.5 . .
C22 C23 H23A 110.5 . .
C24 C23 H23B 110.5 . .
C22 C23 H23B 110.5 . .
H23A C23 H23B 108.7 . .
C23 C24 O2 102.7(4) . .
C23 C24 H24A 111.2 . .
O2 C24 H24A 111.2 . .
C23 C24 H24B 111.2 . .
O2 C24 H24B 111.2 . .
H24A C24 H24B 109.1 . .

loop_
_geom_bond_atom_site_label_1
_geom_bond_atom_site_label_2
_geom_bond_distance
_geom_bond_site_symmetry_2
N1 C4 1.329(3) .
N1 N2 1.3488(19) .
N1 Cu2 1.9933(15) 1_654
C1 C2 1.495(3) .
C1 H1A 0.9600 .
C1 H1B 0.9600 .
C1 H1C 0.9600 .
Cu1 C20 1.8596(17) 1_564
Cu1 N6 1.9283(14) .
Cu1 N5 2.0244(18) .
O2 C24 1.483(6) .
O2 C21 1.494(5) .
N2 C2 1.337(3) .
N2 H2 0.8600 .
C2 C3 1.367(3) .
Cu2 C18 1.8668(17) .
Cu2 N7 1.9808(17) .
Cu2 N1 1.9933(16) 1_456
Cu2 Cu2 2.9342(6) 2_577
N3 C11 1.347(3) .
N3 C7 1.350(3) .
N3 Cu3 2.0694(15) 1_554
C3 C4 1.404(2) .
C3 C6 1.500(3) .
Cu3 C19 1.872(2) .
Cu3 N8 1.9171(15) .
Cu3 N3 2.0694(15) 1_556
N4 C14 1.334(3) .
N4 N5 1.3506(18) .
N4 H4 0.8600 .
C4 C5 1.503(3) .
N5 C16 1.333(3) .
C5 H5A 0.9600 .
C5 H5B 0.9600 .
C5 H5C 0.9600 .
C6 C7 1.511(3) .
C6 H6A 0.9700 .
C6 H6B 0.9700 .
N6 C18 1.138(2) .
C7 C8 1.366(3) .
N7 C19 1.138(3) .
C8 C9 1.380(4) .
C8 H8 0.9300 .
N8 C20 1.142(2) .
C9 C10 1.368(4) .
C9 H9 0.9300 .
C10 C11 1.377(3) .
C10 H10 0.9300 .
C11 C12 1.507(3) .
C12 C15 1.503(3) .
C12 H12A 0.9700 .
C12 H12B 0.9700 .
C13 C14 1.517(3) .
C13 H13A 0.9600 .
C13 H13B 0.9600 .
C13 H13C 0.9600 .
C14 C15 1.360(3) .
C15 C16 1.406(3) .
C16 C17 1.486(2) .
C17 H17A 0.9600 .
C17 H17B 0.9600 .
C17 H17C 0.9600 .
C20 Cu1 1.8596(17) 1_546
C21 C22 1.467(6) .
C21 H21A 0.9700 .
C21 H21B 0.9700 .
C22 C23 1.470(5) .
C22 H22A 0.9700 .
C22 H22B 0.9700 .
C23 C24 1.443(6) .
C23 H23A 0.9700 .
C23 H23B 0.9700 .
C24 H24A 0.9700 .
C24 H24B 0.9700 .
